data_1530342
loop_
_publ_author_name
'Maksimov, B.A.'
'Belov, N.V.'
'Nikol'skii, Yu.V.'
'Kharitonov, Yu.A.'
'Plyukhin, V.V.'

_publ_section_title
;
 Crystal structure of yttrium germanate Y4 Ge O6 (O H, F)4
;
_journal_name_full 'Doklady Akademii Nauk SSSR'
_journal_page_first 87
_journal_page_last 89
_journal_volume 239
_journal_year 1978
_chemical_formula_sum 'Ge H4 O10 Y4'
_chemical_name_systematic 'Y4 Ge O6 (O H)4'
_space_group_IT_number 2
_symmetry_space_group_name_Hall '-P 1'
_symmetry_space_group_name_H-M 'P -1'
_cell_angle_alpha 91.45
_cell_angle_beta 109.44
_cell_angle_gamma 111.24
_cell_formula_units_Z 1
_cell_length_a 5.618
_cell_length_b 6.276
_cell_length_c 6.885
_cell_volume 210.407
_citation_journal_id_ASTM DANKAS
_cod_data_source_file Maksimov_DANKAS_1978_517.cif
_cod_data_source_block H4Ge1O10Y4
_cod_original_cell_volume 210.4067
_cod_original_formula_sum 'H4 Ge1 O10 Y4'
_cod_database_code 1530342

loop_
_symmetry_equiv_pos_as_xyz
x,y,z
-x,-y,-z

loop_
_atom_site_label
_atom_site_type_symbol
_atom_site_fract_x
_atom_site_fract_y
_atom_site_fract_z
_atom_site_occupancy
_atom_site_U_iso_or_equiv
O2 O-2 0.4323 0.4318 0.76 1 0.0
Y1 Y+3 0.1414 0.2818 0.144 1 0.0
O5 O-2 0.2605 0.0369 0.9912 1 0.0
Y2 Y+3 0.4554 0.0754 0.7498 1 0.0
Ge1 Ge+4 0.9043 0.5651 0.3589 0.5 0.0
O3 O-2 0.9067 0.3512 0.814 1 0.0
O4 O-2 0.3565 0.1198 0.4073 1 0.0
O1 O-2 0.0878 0.7227 0.6142 1 0.0
